data_4317062
loop_
_publ_author_name
'Yulia Sevryugina'
'Richard L. Julius'
'M. Frederick Hawthorne'

_publ_section_title
;
 Novel Approach to Aminocarboranes by Mild Amidation of Selected
 Iodo-carboranes
;
_journal_name_full 'Inorganic Chemistry'
_journal_page_first 10627
_journal_page_last 10634
_journal_paper_doi 10.1021/ic101620h
_journal_volume 49
_journal_year 2010
_chemical_formula_moiety
;
 [B10 C2 H11] (N H) (C O) (C F3)
;
_chemical_formula_sum 'C4 H12 B10 F3 N O'
_chemical_formula_weight 255.25
_chemical_melting_point ?
_chemical_name_systematic
; 
 N-(1,7-Dicarba-closo-dodecaboran-9-yl)trifluoroacetamide 
;
_space_group_IT_number 4
_symmetry_cell_setting monoclinic
_symmetry_space_group_name_Hall 'P 2yb'
_symmetry_space_group_name_H-M 'P 1 21 1'
_atom_sites_solution_hydrogens difmap
_atom_sites_solution_primary direct
_atom_sites_solution_secondary difmap
_audit_creation_method SHELXL-97
_cell_angle_alpha 90.00
_cell_angle_beta 100.552(1)
_cell_angle_gamma 90.00
_cell_formula_units_Z 8
_cell_length_a 10.9897(8)
_cell_length_b 21.4876(15)
_cell_length_c 11.0705(8)
_cell_measurement_reflns_used 8233
_cell_measurement_temperature 173(2)
_cell_measurement_theta_max 27.14
_cell_measurement_theta_min 1.87
_cell_volume 2570.0(3)
_computing_cell_refinement 'SMART, SAINT'
_computing_data_collection SMART
_computing_data_reduction SAINT
_computing_molecular_graphics 'SHELXP-01 (Sheldrick, 2001)'
_computing_publication_material 'SHELXCIF-01 (Sheldrick, 2001)'
_computing_structure_refinement 'SHELXL-01 (Sheldrick, 2001)'
_computing_structure_solution 'SHELXS-01 (Sheldrick, 2001)'
_diffrn_ambient_temperature 173(2)
_diffrn_measured_fraction_theta_full 0.995
_diffrn_measured_fraction_theta_max 0.995
_diffrn_measurement_device_type 'Bruker SMART APEX CCD'
_diffrn_measurement_method '0.3 deg wide \w exposures'
_diffrn_radiation_monochromator graphite
_diffrn_radiation_source 'fine-focus sealed tube'
_diffrn_radiation_type MoK\a
_diffrn_radiation_wavelength 0.71073
_diffrn_reflns_av_R_equivalents 0.0227
_diffrn_reflns_av_sigmaI/netI 0.0201
_diffrn_reflns_limit_h_max 14
_diffrn_reflns_limit_h_min -14
_diffrn_reflns_limit_k_max 27
_diffrn_reflns_limit_k_min -27
_diffrn_reflns_limit_l_max 13
_diffrn_reflns_limit_l_min -14
_diffrn_reflns_number 22469
_diffrn_reflns_theta_full 27.14
_diffrn_reflns_theta_max 27.14
_diffrn_reflns_theta_min 1.87
_exptl_absorpt_coefficient_mu 0.102
_exptl_absorpt_correction_T_max 0.9780
_exptl_absorpt_correction_T_min 0.9305
_exptl_absorpt_correction_type 'multi-scan (SADABS)'
_exptl_crystal_colour 'pale brown'
_exptl_crystal_density_diffrn 1.319
_exptl_crystal_density_meas ?
_exptl_crystal_density_method none
_exptl_crystal_description block
_exptl_crystal_F_000 1024
_exptl_crystal_size_max 0.72
_exptl_crystal_size_mid 0.24
_exptl_crystal_size_min 0.22
_refine_diff_density_max 0.497
_refine_diff_density_min -0.383
_refine_diff_density_rms 0.049
_refine_ls_abs_structure_details
; 'Flack H D (1983), Acta Cryst. A39, 876-881'. Compound is a weak
 anomalous scatterer, therefore all Bijvoet pairs have been merged.
;
_refine_ls_abs_structure_Flack 0(10)
_refine_ls_extinction_coef noref
_refine_ls_extinction_method none
_refine_ls_goodness_of_fit_ref 1.091
_refine_ls_hydrogen_treatment refall
_refine_ls_matrix_type full
_refine_ls_number_parameters 904
_refine_ls_number_reflns 5811
_refine_ls_number_restraints 55
_refine_ls_restrained_S_all 1.107
_refine_ls_R_factor_all 0.0586
_refine_ls_R_factor_gt 0.0527
_refine_ls_shift/su_max 0.000
_refine_ls_shift/su_mean 0.000
_refine_ls_structure_factor_coef Fsqd
_refine_ls_weighting_details 'calc w=1/[\s^2^(Fo^2^)+(0.0806P)^2^+1.0418P] where P=(Fo^2^+2Fc^2^)/3'
_refine_ls_weighting_scheme calc
_refine_ls_wR_factor_gt 0.1364
_refine_ls_wR_factor_ref 0.1428
_reflns_number_gt 5339
_reflns_number_total 5811
_reflns_threshold_expression >2sigma(I)
_cod_data_source_file ic101620h_si_002_02.cif
_cod_data_source_block m-[B10C2H11]-9-NHCO(CF3)_(8b)
_cod_depositor_comments
;
The following automatic conversions were performed:

'_chemical_melting_point' value 'not measured' was changed to '?' -
the value is undefined or not given.

Automatic conversion script
Id: cif_fix_values 1569 2011-02-09 13:29:24Z adriana 

The following automatic conversions were performed:

'_exptl_crystal_density_meas' value 'not measured' was changed to '?'
- the value is perceived as not measured.

Automatic conversion script
Id: cif_fix_values 3008 2015-01-20 13:52:24Z robertas 
;
_cod_database_code 4317062

loop_
_symmetry_equiv_pos_as_xyz
'x, y, z'
'-x, y+1/2, -z'

loop_
_atom_site_label
_atom_site_type_symbol
_atom_site_fract_x
_atom_site_fract_y
_atom_site_fract_z
_atom_site_U_iso_or_equiv
_atom_site_adp_type
_atom_site_occupancy
_atom_site_symmetry_multiplicity
_atom_site_calc_flag
_atom_site_refinement_flags
_atom_site_disorder_assembly
_atom_site_disorder_group
C1 C 0.5506(4) 0.54017(19) 0.2889(3) 0.0431(8) Uani 1 1 d . . .
H1 H 0.491(5) 0.518(3) 0.216(5) 0.057(14) Uiso 1 1 d . . .
B2 B 0.6502(4) 0.5980(2) 0.2635(4) 0.0456(10) Uani 1 1 d . . .
H2B H 0.651(5) 0.619(3) 0.174(5) 0.068(16) Uiso 1 1 d . . .
B3 B 0.5209(4) 0.61312(19) 0.3347(4) 0.0388(8) Uani 1 1 d . . .
H3B H 0.452(5) 0.641(2) 0.286(4) 0.055(14) Uiso 1 1 d . . .
B4 B 0.4969(4) 0.54875(19) 0.4251(4) 0.0354(8) Uani 1 1 d . . .
H4B H 0.399(4) 0.538(2) 0.423(4) 0.045(11) Uiso 1 1 d . . .
B5 B 0.6105(5) 0.4929(2) 0.4094(4) 0.0469(10) Uani 1 1 d . . .
H5B H 0.588(7) 0.448(4) 0.415(7) 0.11(2) Uiso 1 1 d . . .
B6 B 0.7052(5) 0.5249(3) 0.3133(5) 0.0606(15) Uani 1 1 d . . .
H6B H 0.722(6) 0.501(3) 0.264(6) 0.077(19) Uiso 1 1 d . . .
C7 C 0.6635(4) 0.6405(2) 0.3946(4) 0.0490(10) Uani 1 1 d . . .
H7 H 0.679(4) 0.688(2) 0.390(4) 0.051(13) Uiso 1 1 d . . .
B8 B 0.5716(4) 0.61603(19) 0.4960(4) 0.0368(8) Uani 1 1 d . . .
H8B H 0.524(5) 0.650(3) 0.549(5) 0.073(17) Uiso 1 1 d . . .
B9 B 0.6290(3) 0.54075(19) 0.5437(3) 0.0330(7) Uani 1 1 d . . .
B10 B 0.7577(4) 0.5248(3) 0.4725(5) 0.0620(16) Uani 1 1 d . . .
H10B H 0.828(4) 0.497(2) 0.525(4) 0.041(11) Uiso 1 1 d . . .
B11 B 0.7797(5) 0.5903(4) 0.3812(5) 0.0669(18) Uani 1 1 d . . .
H11B H 0.857(5) 0.609(3) 0.360(5) 0.070(16) Uiso 1 1 d . . .
B12 B 0.7330(4) 0.6018(3) 0.5246(4) 0.0540(13) Uani 1 1 d . . .
H12B H 0.793(5) 0.629(3) 0.596(5) 0.066(15) Uiso 1 1 d . . .
N1 N 0.6289(3) 0.51323(15) 0.6685(3) 0.0360(6) Uani 1 1 d . . .
H1A H 0.686(4) 0.487(2) 0.695(4) 0.044(12) Uiso 1 1 d . . .
C2 C 0.5417(3) 0.52255(15) 0.7356(3) 0.0318(6) Uani 1 1 d . . .
O1 O 0.4473(3) 0.55343(13) 0.7078(3) 0.0451(6) Uani 1 1 d . . .
C3 C 0.5595(3) 0.48907(16) 0.8609(3) 0.0350(7) Uani 1 1 d . . .
F1 F 0.4738(2) 0.44504(13) 0.8581(3) 0.0609(7) Uani 1 1 d . . .
F2 F 0.6688(2) 0.46189(12) 0.8942(2) 0.0479(6) Uani 1 1 d . . .
F3 F 0.5469(3) 0.52833(13) 0.9503(2) 0.0688(8) Uani 1 1 d . . .
C13 C -0.0084(4) 0.62451(18) -0.0244(4) 0.0464(9) Uani 1 1 d . . .
H13 H -0.072(5) 0.659(3) -0.055(5) 0.060(14) Uiso 1 1 d . . .
B14 B 0.1304(4) 0.64600(19) 0.0589(4) 0.0403(9) Uani 1 1 d . . .
H14B H 0.158(5) 0.691(3) 0.080(5) 0.067(16) Uiso 1 1 d . . .
B15 B 0.0158(5) 0.6117(2) 0.1293(4) 0.0454(10) Uani 1 1 d . . .
H15B H -0.020(6) 0.640(4) 0.193(6) 0.09(2) Uiso 1 1 d . . .
B16 B -0.0673(4) 0.55732(19) 0.0263(4) 0.0385(8) Uani 1 1 d . . .
H16B H -0.165(5) 0.552(3) 0.022(5) 0.061(15) Uiso 1 1 d . . .
B17 B -0.0020(4) 0.55733(19) -0.1097(4) 0.0399(9) Uani 1 1 d . . .
H17B H -0.059(4) 0.550(2) -0.191(4) 0.047(12) Uiso 1 1 d . . .
B18 B 0.1208(5) 0.6124(2) -0.0861(4) 0.0463(10) Uani 1 1 d . . .
H18B H 0.135(5) 0.638(2) -0.154(5) 0.055(13) Uiso 1 1 d . . .
C19 C 0.1626(4) 0.58560(19) 0.1593(3) 0.0442(9) Uani 1 1 d . . .
H19 H 0.217(5) 0.602(3) 0.241(5) 0.073(17) Uiso 1 1 d . . .
B20 B 0.0466(4) 0.5317(2) 0.1482(4) 0.0418(9) Uani 1 1 d . . .
H20B H 0.034(5) 0.512(3) 0.223(5) 0.064(15) Uiso 1 1 d . . .
B21 B 0.0369(3) 0.49721(17) 0.0009(3) 0.0301(7) Uani 1 1 d . . .
B22 B 0.1548(4) 0.5320(2) -0.0695(4) 0.0434(9) Uani 1 1 d . . .
H22B H 0.197(4) 0.510(2) -0.130(4) 0.050(13) Uiso 1 1 d . . .
B23 B 0.2328(5) 0.5870(2) 0.0341(5) 0.0463(10) Uani 1 1 d . . .
H23B H 0.321(6) 0.601(3) 0.033(6) 0.080(18) Uiso 1 1 d . . .
B24 B 0.1848(4) 0.5159(2) 0.0903(5) 0.0443(10) Uani 1 1 d . . .
H24B H 0.248(6) 0.483(3) 0.132(5) 0.079(18) Uiso 1 1 d . . .
N2 N -0.0103(3) 0.43290(14) -0.0261(3) 0.0355(6) Uani 1 1 d . A .
H2 H -0.065(5) 0.427(2) -0.087(5) 0.044(12) Uiso 1 1 d . . .
C4 C 0.0322(3) 0.38281(16) 0.0391(3) 0.0331(7) Uani 1 1 d . . .
O2 O 0.1187(3) 0.38081(13) 0.1241(2) 0.0446(6) Uani 1 1 d . A .
C5 C -0.0370(4) 0.32140(17) 0.0006(4) 0.0422(8) Uani 1 1 d D A 1
F4 F -0.1627(4) 0.3311(2) -0.0388(7) 0.0423(11) Uiso 0.50 1 d PD A 1
F5 F -0.0270(7) 0.2804(3) 0.0886(5) 0.0439(13) Uiso 0.50 1 d PD A 1
F6 F 0.0045(7) 0.2958(3) -0.0963(6) 0.0485(12) Uiso 0.50 1 d PD A 1
F4X F -0.1393(9) 0.3225(5) -0.0771(10) 0.043(2) Uiso 0.25 1 d PD A 2
F5X F -0.0618(12) 0.2917(6) 0.1038(9) 0.052(3) Uiso 0.25 1 d PD A 2
F6X F 0.0387(11) 0.2828(6) -0.0493(12) 0.059(3) Uiso 0.25 1 d PD A 2
F4Y F -0.1509(10) 0.3303(6) 0.0169(15) 0.068(3) Uiso 0.25 1 d PD A 3
F5Y F 0.0205(11) 0.2764(4) 0.0738(9) 0.046(3) Uiso 0.25 1 d PD A 3
F6Y F -0.0430(11) 0.3062(4) -0.1148(7) 0.040(2) Uiso 0.25 1 d PD A 3
C25 C 1.1643(4) 0.37601(19) 0.4084(3) 0.0400(8) Uani 1 1 d . . .
H25 H 1.161(4) 0.380(2) 0.319(4) 0.049(12) Uiso 1 1 d . . .
B26 B 1.2919(4) 0.3917(2) 0.5139(4) 0.0392(9) Uani 1 1 d . . .
H26B H 1.378(4) 0.408(2) 0.492(4) 0.041(11) Uiso 1 1 d . . .
B27 B 1.1656(4) 0.4448(2) 0.4799(4) 0.0377(8) Uani 1 1 d . . .
H27B H 1.184(4) 0.491(2) 0.446(4) 0.038(10) Uiso 1 1 d . . .
B28 B 1.0273(4) 0.4017(2) 0.4425(4) 0.0366(8) Uani 1 1 d . . .
H28B H 0.953(4) 0.421(2) 0.371(4) 0.042(11) Uiso 1 1 d . . .
B29 B 1.0688(4) 0.3213(2) 0.4522(4) 0.0427(9) Uani 1 1 d . . .
H29B H 1.014(5) 0.287(2) 0.385(5) 0.053(13) Uiso 1 1 d . . .
B30 B 1.2322(5) 0.3155(2) 0.4965(5) 0.0480(11) Uani 1 1 d . . .
H30B H 1.280(4) 0.282(2) 0.452(4) 0.046(12) Uiso 1 1 d . . .
C31 C 1.2262(3) 0.42360(18) 0.6258(3) 0.0368(7) Uani 1 1 d . . .
H31 H 1.274(4) 0.457(2) 0.685(4) 0.045(12) Uiso 1 1 d . . .
B32 B 1.0703(3) 0.43454(18) 0.5916(4) 0.0318(7) Uani 1 1 d . . .
H32B H 1.029(3) 0.4743(18) 0.630(3) 0.029(9) Uiso 1 1 d . . .
B33 B 1.0088(3) 0.35723(17) 0.5741(3) 0.0292(7) Uani 1 1 d . . .
B34 B 1.1370(4) 0.3040(2) 0.6076(4) 0.0419(9) Uani 1 1 d . . .
H34B H 1.126(5) 0.259(3) 0.645(5) 0.058(14) Uiso 1 1 d . . .
B35 B 1.2752(4) 0.3483(2) 0.6439(4) 0.0451(10) Uani 1 1 d . . .
H35B H 1.356(5) 0.334(2) 0.712(5) 0.054(13) Uiso 1 1 d . . .
B36 B 1.1371(3) 0.3739(2) 0.6927(3) 0.0362(8) Uani 1 1 d . . .
H36B H 1.139(4) 0.382(2) 0.792(4) 0.037(10) Uiso 1 1 d . . .
N3 N 0.8827(3) 0.33772(14) 0.5936(3) 0.0328(6) Uani 1 1 d . B .
H3 H 0.857(4) 0.308(2) 0.559(4) 0.042(12) Uiso 1 1 d . . .
C6 C 0.8130(3) 0.36484(15) 0.6639(3) 0.0289(6) Uani 1 1 d . . .
O3 O 0.8352(2) 0.41258(11) 0.7245(2) 0.0337(5) Uani 1 1 d . B .
C8 C 0.6884(3) 0.33135(18) 0.6660(3) 0.0381(7) Uani 1 1 d D B 1
F7 F 0.6405(5) 0.3478(3) 0.7625(5) 0.0427(11) Uiso 0.50 1 d PD B 1
F8 F 0.6076(5) 0.3447(3) 0.5634(5) 0.0456(12) Uiso 0.50 1 d PD B 1
F9 F 0.7004(5) 0.2691(2) 0.6661(7) 0.0435(11) Uiso 0.50 1 d PD B 1
F7X F 0.6741(12) 0.3203(7) 0.7816(9) 0.046(3) Uiso 0.20 1 d PD B 2
F8X F 0.5959(10) 0.3688(6) 0.6164(12) 0.048(3) Uiso 0.20 1 d PD B 2
F9X F 0.6686(13) 0.2785(6) 0.6044(14) 0.055(3) Uiso 0.20 1 d PD B 2
F7Y F 0.6160(8) 0.3640(4) 0.7239(9) 0.049(2) Uiso 0.30 1 d PD B 3
F8Y F 0.6242(9) 0.3210(5) 0.5517(8) 0.053(2) Uiso 0.30 1 d PD B 3
F9Y F 0.7098(8) 0.2745(4) 0.7158(10) 0.048(2) Uiso 0.30 1 d PD B 3
C37 C 0.3537(4) 0.2922(2) 0.1466(4) 0.0500(10) Uani 1 1 d . . .
H37 H 0.283(6) 0.306(3) 0.170(5) 0.072(17) Uiso 1 1 d . . .
B38 B 0.3782(4) 0.3156(2) 0.0063(4) 0.0450(10) Uani 1 1 d . . .
H38B H 0.327(6) 0.350(3) -0.054(5) 0.077(17) Uiso 1 1 d . . .
B39 B 0.4673(5) 0.3459(2) 0.1448(5) 0.0528(12) Uani 1 1 d . . .
H39B H 0.455(5) 0.395(3) 0.156(5) 0.060(15) Uiso 1 1 d . . .
B40 B 0.4829(4) 0.2870(2) 0.2581(4) 0.0454(10) Uani 1 1 d . . .
H40B H 0.477(5) 0.295(3) 0.352(5) 0.060(14) Uiso 1 1 d . . .
B41 B 0.4058(4) 0.2194(3) 0.1878(4) 0.0445(10) Uani 1 1 d . . .
H41B H 0.361(4) 0.195(2) 0.240(4) 0.042(11) Uiso 1 1 d . . .
B42 B 0.3414(4) 0.2374(3) 0.0327(4) 0.0501(11) Uani 1 1 d . . .
H42B H 0.250(4) 0.219(2) -0.010(4) 0.046(12) Uiso 1 1 d . . .
C43 C 0.5337(4) 0.31699(18) 0.0303(4) 0.0431(8) Uani 1 1 d . . .
H43 H 0.569(5) 0.345(3) -0.013(5) 0.054(14) Uiso 1 1 d . . .
B44 B 0.6073(4) 0.30380(18) 0.1794(4) 0.0404(9) Uani 1 1 d . . .
H44B H 0.689(5) 0.325(3) 0.204(5) 0.062(15) Uiso 1 1 d . . .
B45 B 0.5688(3) 0.22493(17) 0.2079(3) 0.0284(7) Uani 1 1 d . . .
B46 B 0.4809(5) 0.19500(19) 0.0686(4) 0.0416(9) Uani 1 1 d . . .
H46B H 0.492(5) 0.143(2) 0.043(5) 0.057(14) Uiso 1 1 d . . .
B47 B 0.4629(5) 0.2543(2) -0.0446(4) 0.0465(10) Uani 1 1 d . . .
H47B H 0.455(5) 0.249(3) -0.139(5) 0.058(14) Uiso 1 1 d . . .
B48 B 0.6042(4) 0.2469(2) 0.0626(4) 0.0390(9) Uani 1 1 d . . .
H48B H 0.693(4) 0.237(2) 0.036(4) 0.036(10) Uiso 1 1 d . . .
N4 N 0.6512(3) 0.18177(14) 0.2911(3) 0.0313(6) Uani 1 1 d . C .
H4 H 0.638(5) 0.144(3) 0.283(5) 0.059(15) Uiso 1 1 d . . .
C9 C 0.7423(3) 0.19977(17) 0.3797(3) 0.0335(7) Uani 1 1 d . . .
O4 O 0.7713(3) 0.25322(14) 0.4085(3) 0.0556(8) Uani 1 1 d . C .
C10 C 0.8196(4) 0.1477(2) 0.4522(4) 0.0454(9) Uani 1 1 d D C 1
F10 F 0.8050(5) 0.0913(2) 0.3947(5) 0.0422(10) Uiso 0.55 1 d PD C 1
F11 F 0.9376(5) 0.1605(3) 0.4693(7) 0.0644(14) Uiso 0.55 1 d PD C 1
F12 F 0.7900(7) 0.1412(4) 0.5619(6) 0.0728(16) Uiso 0.55 1 d PD C 1
F10X F 0.8523(18) 0.1024(8) 0.3870(14) 0.070(5) Uiso 0.20 1 d PD C 2
F11X F 0.9171(10) 0.1703(5) 0.5297(11) 0.040(2) Uiso 0.20 1 d PD C 2
F12X F 0.7506(11) 0.1222(6) 0.5339(11) 0.046(3) Uiso 0.20 1 d PD C 2
F10Y F 0.7750(9) 0.0934(4) 0.4379(11) 0.047(2) Uiso 0.25 1 d PD C 3
F11Y F 0.9386(7) 0.1493(4) 0.4157(9) 0.0378(19) Uiso 0.25 1 d PD C 3
F12Y F 0.8538(13) 0.1638(6) 0.5706(9) 0.063(3) Uiso 0.25 1 d PD C 3

loop_
_atom_site_aniso_label
_atom_site_aniso_U_11
_atom_site_aniso_U_22
_atom_site_aniso_U_33
_atom_site_aniso_U_23
_atom_site_aniso_U_13
_atom_site_aniso_U_12
C1 0.049(2) 0.0390(19) 0.0374(18) 0.0015(15) -0.0021(16) -0.0023(16)
B2 0.045(2) 0.055(3) 0.036(2) 0.0103(19) 0.0051(17) -0.0017(19)
B3 0.042(2) 0.0339(19) 0.038(2) 0.0062(16) 0.0001(16) 0.0021(16)
B4 0.0310(18) 0.0338(18) 0.0393(19) 0.0036(15) 0.0008(15) -0.0029(15)
B5 0.067(3) 0.034(2) 0.043(2) 0.0042(17) 0.020(2) 0.012(2)
B6 0.060(3) 0.076(4) 0.053(3) 0.026(3) 0.028(2) 0.032(3)
C7 0.053(2) 0.051(2) 0.0396(19) 0.0072(17) 0.0016(17) -0.0221(18)
B8 0.045(2) 0.0312(18) 0.0330(18) 0.0029(15) 0.0052(16) -0.0059(16)
B9 0.0262(16) 0.0395(19) 0.0330(17) 0.0095(15) 0.0045(14) 0.0033(14)
B10 0.036(2) 0.107(5) 0.047(2) 0.035(3) 0.0162(19) 0.024(3)
B11 0.032(2) 0.116(5) 0.052(3) 0.030(3) 0.006(2) -0.011(3)
B12 0.036(2) 0.084(4) 0.038(2) 0.014(2) -0.0029(17) -0.021(2)
N1 0.0326(14) 0.0414(16) 0.0346(15) 0.0110(12) 0.0073(12) 0.0093(13)
C2 0.0320(15) 0.0261(14) 0.0375(16) 0.0043(12) 0.0070(13) 0.0021(12)
O1 0.0435(14) 0.0413(14) 0.0526(16) 0.0133(12) 0.0146(12) 0.0171(12)
C3 0.0396(17) 0.0309(15) 0.0351(17) 0.0024(13) 0.0086(14) 0.0046(13)
F1 0.0474(13) 0.0621(16) 0.0704(17) 0.0307(13) 0.0035(12) -0.0132(12)
F2 0.0423(11) 0.0621(15) 0.0384(11) 0.0128(10) 0.0048(9) 0.0136(11)
F3 0.115(2) 0.0522(15) 0.0428(13) -0.0033(11) 0.0237(14) 0.0248(16)
C13 0.051(2) 0.0307(17) 0.056(2) 0.0012(16) 0.0056(18) 0.0033(16)
B14 0.048(2) 0.0313(19) 0.044(2) -0.0041(16) 0.0144(18) -0.0088(17)
B15 0.049(2) 0.042(2) 0.050(2) -0.0091(19) 0.021(2) -0.0087(19)
B16 0.0320(19) 0.0322(19) 0.052(2) -0.0012(16) 0.0083(17) 0.0007(15)
B17 0.054(2) 0.0312(18) 0.0311(18) 0.0038(14) -0.0004(17) -0.0006(17)
B18 0.066(3) 0.038(2) 0.040(2) -0.0019(17) 0.021(2) -0.012(2)
C19 0.055(2) 0.0415(19) 0.0328(17) -0.0049(15) -0.0004(16) -0.0100(17)
B20 0.054(2) 0.040(2) 0.0301(18) 0.0012(16) 0.0049(17) -0.0112(19)
B21 0.0313(17) 0.0291(17) 0.0271(16) 0.0006(13) -0.0025(13) -0.0013(14)
B22 0.046(2) 0.038(2) 0.052(2) -0.0126(18) 0.0221(19) -0.0062(18)
B23 0.044(2) 0.040(2) 0.059(3) -0.0104(19) 0.020(2) -0.0083(18)
B24 0.0342(19) 0.036(2) 0.056(3) -0.0031(18) -0.0089(18) 0.0022(16)
N2 0.0357(14) 0.0301(14) 0.0351(15) 0.0030(12) -0.0081(12) -0.0028(12)
C4 0.0388(17) 0.0316(16) 0.0289(15) 0.0019(12) 0.0061(13) 0.0023(13)
O2 0.0516(15) 0.0378(13) 0.0384(13) 0.0036(11) -0.0079(12) 0.0069(12)
C5 0.051(2) 0.0298(17) 0.046(2) 0.0055(14) 0.0079(16) -0.0053(15)
C25 0.0445(19) 0.045(2) 0.0329(17) -0.0031(15) 0.0124(15) -0.0046(16)
B26 0.0304(18) 0.047(2) 0.042(2) 0.0072(17) 0.0116(16) 0.0074(16)
B27 0.0307(18) 0.037(2) 0.044(2) 0.0032(16) 0.0037(16) -0.0034(15)
B28 0.0333(19) 0.043(2) 0.0319(18) 0.0024(15) 0.0015(15) -0.0057(16)
B29 0.051(2) 0.040(2) 0.042(2) -0.0109(17) 0.0199(18) -0.0090(18)
B30 0.048(2) 0.041(2) 0.063(3) 0.002(2) 0.030(2) 0.0095(19)
C31 0.0239(14) 0.047(2) 0.0374(17) -0.0028(15) 0.0009(13) -0.0019(14)
B32 0.0220(15) 0.0340(18) 0.0373(18) -0.0081(15) -0.0001(13) -0.0015(13)
B33 0.0306(17) 0.0294(16) 0.0269(15) -0.0013(13) 0.0035(13) 0.0005(14)
B34 0.042(2) 0.0330(19) 0.056(2) 0.0122(18) 0.0218(19) 0.0114(16)
B35 0.0309(19) 0.059(3) 0.047(2) 0.020(2) 0.0105(17) 0.0182(18)
B36 0.0285(17) 0.052(2) 0.0277(17) 0.0044(16) 0.0030(14) 0.0041(16)
N3 0.0298(14) 0.0321(14) 0.0358(15) -0.0086(12) 0.0046(11) -0.0062(11)
C6 0.0259(14) 0.0317(15) 0.0274(14) 0.0043(12) 0.0009(11) 0.0005(12)
O3 0.0314(11) 0.0338(12) 0.0355(12) -0.0048(10) 0.0052(9) -0.0012(9)
C8 0.0282(15) 0.0415(18) 0.0444(19) -0.0013(15) 0.0058(14) -0.0053(14)
C37 0.0342(18) 0.078(3) 0.0379(19) 0.0100(19) 0.0077(15) 0.023(2)
B38 0.048(2) 0.052(2) 0.0332(19) 0.0094(18) 0.0029(17) 0.014(2)
B39 0.065(3) 0.038(2) 0.049(2) -0.0081(19) -0.007(2) 0.021(2)
B40 0.043(2) 0.060(3) 0.0314(19) -0.0044(18) 0.0007(16) 0.020(2)
B41 0.0275(18) 0.067(3) 0.039(2) 0.017(2) 0.0039(16) -0.0058(18)
B42 0.043(2) 0.059(3) 0.041(2) 0.016(2) -0.0100(18) -0.007(2)
C43 0.051(2) 0.0320(17) 0.047(2) 0.0129(16) 0.0095(17) 0.0034(16)
B44 0.038(2) 0.0281(18) 0.052(2) 0.0026(16) -0.0011(17) -0.0034(15)
B45 0.0276(16) 0.0291(16) 0.0281(16) 0.0012(13) 0.0039(13) -0.0022(13)
B46 0.054(2) 0.0313(19) 0.035(2) 0.0027(15) -0.0025(18) -0.0028(17)
B47 0.066(3) 0.041(2) 0.030(2) 0.0022(16) 0.0053(19) 0.011(2)
B48 0.046(2) 0.0356(19) 0.040(2) 0.0090(16) 0.0181(18) 0.0079(17)
N4 0.0276(13) 0.0262(13) 0.0379(15) 0.0034(11) 0.0001(11) -0.0019(11)
C9 0.0308(16) 0.0378(17) 0.0303(16) 0.0006(13) 0.0012(13) -0.0043(13)
O4 0.0623(18) 0.0376(14) 0.0550(18) -0.0082(13) -0.0203(14) -0.0046(13)
C10 0.0372(18) 0.051(2) 0.0422(19) 0.0123(17) -0.0070(15) -0.0057(16)

loop_
_atom_type_symbol
_atom_type_description
_atom_type_scat_dispersion_real
_atom_type_scat_dispersion_imag
_atom_type_scat_source
C C 0.0033 0.0000 'International Tables Vol C Tables 4.2.6.8 and 6.1.1.4'
H H 0.0000 0.0000 'International Tables Vol C Tables 4.2.6.8 and 6.1.1.4'
B B 0.0013 0.0000 'International Tables Vol C Tables 4.2.6.8 and 6.1.1.4'
N N 0.0061 0.0000 'International Tables Vol C Tables 4.2.6.8 and 6.1.1.4'
O O 0.0106 0.0000 'International Tables Vol C Tables 4.2.6.8 and 6.1.1.4'
F F 0.0171 0.0000 'International Tables Vol C Tables 4.2.6.8 and 6.1.1.4'

loop_
_geom_angle_atom_site_label_1
_geom_angle_atom_site_label_2
_geom_angle_atom_site_label_3
_geom_angle
_geom_angle_site_symmetry_1
_geom_angle_site_symmetry_3
_geom_angle_publ_flag
B3 C1 B6 111.8(4) . . y
B3 C1 B5 112.6(3) . . y
B6 C1 B5 62.1(3) . . y
B3 C1 B2 62.8(3) . . y
B6 C1 B2 61.1(3) . . y
B5 C1 B2 113.1(3) . . y
B3 C1 B4 61.7(2) . . y
B6 C1 B4 111.9(3) . . y
B5 C1 B4 61.7(2) . . y
B2 C1 B4 113.4(3) . . y
B3 C1 H1 121(3) . . n
B6 C1 H1 120(3) . . n
B5 C1 H1 115(3) . . n
B2 C1 H1 122(3) . . n
B4 C1 H1 117(3) . . n
C7 B2 C1 102.0(3) . . y
C7 B2 B6 104.2(3) . . y
C1 B2 B6 59.2(3) . . y
C7 B2 B11 58.9(3) . . y
C1 B2 B11 105.5(3) . . y
B6 B2 B11 59.4(4) . . y
C7 B2 B3 58.2(3) . . y
C1 B2 B3 58.2(2) . . y
B6 B2 B3 106.6(3) . . y
B11 B2 B3 107.1(3) . . y
C7 B2 H2B 123(3) . . n
C1 B2 H2B 124(3) . . n
B6 B2 H2B 127(3) . . n
B11 B2 H2B 125(3) . . n
B3 B2 H2B 118(3) . . n
C7 B3 C1 102.9(3) . . y
C7 B3 B4 106.0(3) . . y
C1 B3 B4 60.0(2) . . y
C7 B3 B8 59.6(2) . . y
C1 B3 B8 106.9(3) . . y
B4 B3 B8 60.4(2) . . y
C7 B3 B2 58.6(3) . . y
C1 B3 B2 59.0(3) . . y
B4 B3 B2 108.9(3) . . y
B8 B3 B2 108.9(3) . . y
C7 B3 H3B 123(3) . . n
C1 B3 H3B 123(3) . . n
B4 B3 H3B 126(3) . . n
B8 B3 H3B 125(3) . . n
B2 B3 H3B 116(3) . . n
C1 B4 B3 58.3(2) . . y
C1 B4 B5 58.7(2) . . y
B3 B4 B5 107.3(3) . . y
C1 B4 B8 105.6(3) . . y
B3 B4 B8 60.3(2) . . y
B5 B4 B8 108.7(3) . . y
C1 B4 B9 105.7(3) . . y
B3 B4 B9 108.0(3) . . y
B5 B4 B9 60.7(2) . . y
B8 B4 B9 60.2(2) . . y
C1 B4 H4B 117(2) . . n
B3 B4 H4B 114(2) . . n
B5 B4 H4B 124(3) . . n
B8 B4 H4B 124(3) . . n
B9 B4 H4B 131(2) . . n
C1 B5 B6 58.8(3) . . y
C1 B5 B4 59.6(2) . . y
B6 B5 B4 107.5(3) . . y
C1 B5 B10 105.6(3) . . y
B6 B5 B10 59.3(3) . . y
B4 B5 B10 107.9(4) . . y
C1 B5 B9 106.0(3) . . y
B6 B5 B9 106.7(4) . . y
B4 B5 B9 60.1(2) . . y
B10 B5 B9 59.6(3) . . y
C1 B5 H5B 124(4) . . n
B6 B5 H5B 127(4) . . n
B4 B5 H5B 118(4) . . n
B10 B5 H5B 124(4) . . n
B9 B5 H5B 119(4) . . n
C1 B6 B11 107.0(4) . . y
C1 B6 B2 59.7(3) . . y
B11 B6 B2 60.8(4) . . y
C1 B6 B10 107.2(3) . . y
B11 B6 B10 61.3(4) . . y
B2 B6 B10 110.6(5) . . y
C1 B6 B5 59.2(3) . . y
B11 B6 B5 109.9(4) . . y
B2 B6 B5 109.6(4) . . y
B10 B6 B5 60.9(3) . . y
C1 B6 H6B 112(5) . . n
B11 B6 H6B 133(5) . . n
B2 B6 H6B 119(5) . . n
B10 B6 H6B 127(5) . . n
B5 B6 H6B 113(5) . . n
B3 C7 B2 63.2(3) . . y
B3 C7 B11 113.8(4) . . y
B2 C7 B11 62.1(3) . . y
B3 C7 B12 113.5(3) . . y
B2 C7 B12 114.3(4) . . y
B11 C7 B12 62.6(3) . . y
B3 C7 B8 62.5(2) . . y
B2 C7 B8 115.0(3) . . y
B11 C7 B8 113.8(3) . . y
B12 C7 B8 61.9(2) . . y
B3 C7 H7 118(3) . . n
B2 C7 H7 119(3) . . n
B11 C7 H7 119(3) . . n
B12 C7 H7 118(3) . . n
B8 C7 H7 117(3) . . n
C7 B8 B12 58.8(3) . . y
C7 B8 B3 57.9(2) . . y
B12 B8 B3 107.1(3) . . y
C7 B8 B4 103.9(3) . . y
B12 B8 B4 107.8(3) . . y
B3 B8 B4 59.4(2) . . y
C7 B8 B9 104.6(3) . . y
B12 B8 B9 60.1(3) . . y
B3 B8 B9 107.2(3) . . y
B4 B8 B9 60.0(2) . . y
C7 B8 H8B 122(3) . . n
B12 B8 H8B 124(3) . . n
B3 B8 H8B 117(3) . . n
B4 B8 H8B 123(3) . . n
B9 B8 H8B 128(3) . . n
N1 B9 B10 117.9(3) . . y
N1 B9 B12 120.6(3) . . y
B10 B9 B12 60.5(3) . . y
N1 B9 B4 125.3(3) . . y
B10 B9 B4 107.5(3) . . y
B12 B9 B4 107.3(3) . . y
N1 B9 B8 124.8(3) . . y
B10 B9 B8 108.1(3) . . y
B12 B9 B8 59.7(3) . . y
B4 B9 B8 59.8(2) . . y
N1 B9 B5 121.2(3) . . y
B10 B9 B5 59.9(3) . . y
B12 B9 B5 107.7(3) . . y
B4 B9 B5 59.3(2) . . y
B8 B9 B5 107.2(3) . . y
B6 B10 B9 107.7(3) . . y
B6 B10 B11 58.7(4) . . y
B9 B10 B11 107.6(4) . . y
B6 B10 B5 59.8(3) . . y
B9 B10 B5 60.5(3) . . y
B11 B10 B5 107.0(3) . . y
B6 B10 B12 106.4(4) . . y
B9 B10 B12 59.9(3) . . y
B11 B10 B12 59.7(4) . . y
B5 B10 B12 107.6(3) . . y
B6 B10 H10B 128(2) . . n
B9 B10 H10B 115(2) . . n
B11 B10 H10B 126(3) . . n
B5 B10 H10B 121(3) . . n
B12 B10 H10B 119(2) . . n
C7 B11 B6 104.5(3) . . y
C7 B11 B2 58.9(3) . . y
B6 B11 B2 59.8(3) . . y
C7 B11 B12 59.2(3) . . y
B6 B11 B12 108.1(4) . . y
B2 B11 B12 108.9(4) . . y
C7 B11 B10 105.7(3) . . y
B6 B11 B10 60.0(4) . . y
B2 B11 B10 108.7(4) . . y
B12 B11 B10 60.5(3) . . y
C7 B11 H11B 116(4) . . n
B6 B11 H11B 125(3) . . n
B2 B11 H11B 113(3) . . n
B12 B11 H11B 123(3) . . n
B10 B11 H11B 131(3) . . n
C7 B12 B8 59.2(3) . . y
C7 B12 B11 58.2(3) . . y
B8 B12 B11 108.0(3) . . y
C7 B12 B9 105.1(3) . . y
B8 B12 B9 60.3(2) . . y
B11 B12 B9 107.6(4) . . y
C7 B12 B10 104.3(3) . . y
B8 B12 B10 108.0(3) . . y
B11 B12 B10 59.8(4) . . y
B9 B12 B10 59.7(3) . . y
C7 B12 H12B 118(3) . . n
B8 B12 H12B 119(3) . . n
B11 B12 H12B 119(3) . . n
B9 B12 H12B 128(3) . . n
B10 B12 H12B 128(3) . . n
C2 N1 B9 125.2(3) . . y
C2 N1 H1A 118(3) . . n
B9 N1 H1A 117(3) . . n
O1 C2 N1 127.2(3) . . y
O1 C2 C3 116.2(3) . . y
N1 C2 C3 116.5(3) . . y
F2 C3 F3 106.6(3) . . y
F2 C3 F1 107.1(3) . . y
F3 C3 F1 107.4(3) . . y
F2 C3 C2 114.5(3) . . y
F3 C3 C2 111.1(3) . . y
F1 C3 C2 109.7(3) . . y
B15 C13 B14 62.5(3) . . y
B15 C13 B18 112.8(3) . . y
B14 C13 B18 61.8(3) . . y
B15 C13 B16 62.3(3) . . y
B14 C13 B16 114.0(3) . . y
B18 C13 B16 113.2(3) . . y
B15 C13 B17 113.4(3) . . y
B14 C13 B17 113.6(3) . . y
B18 C13 B17 62.3(3) . . y
B16 C13 B17 62.2(2) . . y
B15 C13 H13 115(3) . . n
B14 C13 H13 119(3) . . n
B18 C13 H13 123(3) . . n
B16 C13 H13 116(3) . . n
B17 C13 H13 120(3) . . n
C13 B14 C19 101.9(3) . . y
C13 B14 B18 59.4(3) . . y
C19 B14 B18 104.8(3) . . y
C13 B14 B23 104.9(3) . . y
C19 B14 B23 59.2(3) . . y
B18 B14 B23 59.2(3) . . y
C13 B14 B15 58.7(3) . . y
C19 B14 B15 58.1(3) . . y
B18 B14 B15 107.9(3) . . y
B23 B14 B15 107.4(3) . . y
C13 B14 H14B 125(3) . . n
C19 B14 H14B 123(3) . . n
B18 B14 H14B 124(3) . . n
B23 B14 H14B 123(3) . . n
B15 B14 H14B 120(3) . . n
C19 B15 C13 102.8(3) . . y
C19 B15 B20 59.6(3) . . y
C13 B15 B20 105.6(3) . . y
C19 B15 B14 59.3(3) . . y
C13 B15 B14 58.8(3) . . y
B20 B15 B14 108.9(3) . . y
C19 B15 B16 105.7(3) . . y
C13 B15 B16 59.5(3) . . y
B20 B15 B16 59.6(2) . . y
B14 B15 B16 108.6(3) . . y
C19 B15 H15B 122(4) . . n
C13 B15 H15B 124(4) . . n
B20 B15 H15B 125(4) . . n
B14 B15 H15B 116(4) . . n
B16 B15 H15B 127(4) . . n
C13 B16 B20 104.9(3) . . y
C13 B16 B15 58.2(3) . . y
B20 B16 B15 59.9(3) . . y
C13 B16 B21 105.5(3) . . y
B20 B16 B21 60.4(2) . . y
B15 B16 B21 108.1(3) . . y
C13 B16 B17 59.3(2) . . y
B20 B16 B17 108.0(3) . . y
B15 B16 B17 107.8(3) . . y
B21 B16 B17 59.8(2) . . y
C13 B16 H16B 121(3) . . n
B20 B16 H16B 124(3) . . n
B15 B16 H16B 120(3) . . n
B21 B16 H16B 125(3) . . n
B17 B16 H16B 121(3) . . n
C13 B17 B21 105.0(3) . . y
C13 B17 B18 58.1(3) . . y
B21 B17 B18 107.6(3) . . y
C13 B17 B16 58.5(2) . . y
B21 B17 B16 60.1(2) . . y
B18 B17 B16 106.8(3) . . y
C13 B17 B22 104.6(3) . . y
B21 B17 B22 60.4(2) . . y
B18 B17 B22 59.6(3) . . y
B16 B17 B22 108.0(3) . . y
C13 B17 H17B 123(3) . . n
B21 B17 H17B 122(3) . . n
B18 B17 H17B 125(3) . . n
B16 B17 H17B 118(3) . . n
B22 B17 H17B 126(3) . . n
C13 B18 B23 105.5(3) . . y
C13 B18 B14 58.9(3) . . y
B23 B18 B14 60.5(3) . . y
C13 B18 B22 106.4(3) . . y
B23 B18 B22 60.3(3) . . y
B14 B18 B22 109.4(3) . . y
C13 B18 B17 59.6(3) . . y
B23 B18 B17 108.5(3) . . y
B14 B18 B17 109.0(3) . . y
B22 B18 B17 60.4(3) . . y
C13 B18 H18B 119(3) . . n
B23 B18 H18B 126(3) . . n
B14 B18 H18B 119(3) . . n
B22 B18 H18B 125(3) . . n
B17 B18 H18B 119(3) . . n
B15 C19 B14 62.6(3) . . y
B15 C19 B23 113.2(3) . . y
B14 C19 B23 61.8(3) . . y
B15 C19 B20 62.4(3) . . y
B14 C19 B20 113.9(3) . . y
B23 C19 B20 113.3(3) . . y
B15 C19 B24 114.3(3) . . y
B14 C19 B24 113.8(3) . . y
B23 C19 B24 62.1(3) . . y
B20 C19 B24 62.8(3) . . y
B15 C19 H19 115(3) . . n
B14 C19 H19 109(3) . . n
B23 C19 H19 115(3) . . n
B20 C19 H19 126(3) . . n
B24 C19 H19 125(4) . . n
C19 B20 B16 105.1(3) . . y
C19 B20 B15 58.1(3) . . y
B16 B20 B15 60.4(3) . . y
C19 B20 B21 105.5(3) . . y
B16 B20 B21 60.6(2) . . y
B15 B20 B21 108.8(3) . . y
C19 B20 B24 58.8(2) . . y
B16 B20 B24 108.5(3) . . y
B15 B20 B24 107.5(3) . . y
B21 B20 B24 60.2(2) . . y
C19 B20 H20B 117(3) . . n
B16 B20 H20B 127(3) . . n
B15 B20 H20B 118(3) . . n
B21 B20 H20B 128(3) . . n
B24 B20 H20B 120(3) . . n
N2 B21 B20 122.2(3) . . y
N2 B21 B17 120.4(3) . . y
B20 B21 B17 107.2(3) . . y
N2 B21 B16 119.7(3) . . y
B20 B21 B16 59.0(2) . . y
B17 B21 B16 60.1(2) . . y
N2 B21 B24 124.6(3) . . y
B20 B21 B24 60.1(3) . . y
B17 B21 B24 107.3(3) . . y
B16 B21 B24 107.1(3) . . y
N2 B21 B22 123.6(3) . . y
B20 B21 B22 107.3(3) . . y
B17 B21 B22 60.0(3) . . y
B16 B21 B22 107.6(3) . . y
B24 B21 B22 59.4(3) . . y
B23 B22 B18 58.6(3) . . y
B23 B22 B24 60.0(3) . . y
B18 B22 B24 106.9(3) . . y
B23 B22 B17 106.9(3) . . y
B18 B22 B17 60.0(3) . . y
B24 B22 B17 107.6(3) . . y
B23 B22 B21 107.6(3) . . y
B18 B22 B21 107.2(3) . . y
B24 B22 B21 60.2(2) . . y
B17 B22 B21 59.6(2) . . y
B23 B22 H22B 122(3) . . n
B18 B22 H22B 120(3) . . n
B24 B22 H22B 124(3) . . n
B17 B22 H22B 121(3) . . n
B21 B22 H22B 124(3) . . n
C19 B23 B18 105.5(3) . . y
C19 B23 B14 59.0(3) . . y
B18 B23 B14 60.3(3) . . y
C19 B23 B22 106.2(3) . . y
B18 B23 B22 61.1(3) . . y
B14 B23 B22 109.8(3) . . y
C19 B23 B24 59.3(3) . . y
B18 B23 B24 109.2(3) . . y
B14 B23 B24 109.2(3) . . y
B22 B23 B24 60.4(3) . . y
C19 B23 H23B 126(3) . . n
B18 B23 H23B 116(4) . . n
B14 B23 H23B 115(4) . . n
B22 B23 H23B 123(4) . . n
B24 B23 H23B 127(4) . . n
C19 B24 B23 58.6(2) . . y
C19 B24 B22 105.0(3) . . y
B23 B24 B22 59.5(3) . . y
C19 B24 B20 58.4(3) . . y
B23 B24 B20 106.9(3) . . y
B22 B24 B20 107.8(3) . . y
C19 B24 B21 104.7(3) . . y
B23 B24 B21 107.4(3) . . y
B22 B24 B21 60.5(2) . . y
B20 B24 B21 59.6(2) . . y
C19 B24 H24B 122(3) . . n
B23 B24 H24B 121(4) . . n
B22 B24 H24B 124(3) . . n
B20 B24 H24B 121(3) . . n
B21 B24 H24B 124(4) . . n
C4 N2 B21 124.6(3) . . y
C4 N2 H2 117(3) . . n
B21 N2 H2 118(3) . . n
O2 C4 N2 126.7(3) . . y
O2 C4 C5 117.5(3) . . y
N2 C4 C5 115.8(3) . . y
F5 C5 F6 108.8(5) . . y
F5 C5 F4 106.2(5) . . y
F6 C5 F4 105.8(5) . . y
F5 C5 C4 113.7(4) . . y
F6 C5 C4 110.2(4) . . y
F4 C5 C4 111.8(4) . . y
B27 C25 B26 64.1(2) . . y
B27 C25 B29 115.3(3) . . y
B26 C25 B29 114.7(3) . . y
B27 C25 B28 62.7(2) . . y
B26 C25 B28 115.9(3) . . y
B29 C25 B28 63.1(3) . . y
B27 C25 B30 115.8(3) . . y
B26 C25 B30 62.4(3) . . y
B29 C25 B30 62.7(3) . . y
B28 C25 B30 115.4(3) . . y
B27 C25 H25 114(3) . . n
B26 C25 H25 123(3) . . n
B29 C25 H25 116(3) . . n
B28 C25 H25 109(3) . . n
B30 C25 H25 124(3) . . n
C25 B26 C31 100.2(3) . . y
C25 B26 B35 105.3(3) . . y
C31 B26 B35 59.4(2) . . y
C25 B26 B30 59.5(3) . . y
C31 B26 B30 104.9(3) . . y
B35 B26 B30 60.2(3) . . y
C25 B26 B27 57.7(2) . . y
C31 B26 B27 58.3(2) . . y
B35 B26 B27 108.6(3) . . y
B30 B26 B27 108.2(3) . . y
C25 B26 H26B 124(2) . . n
C31 B26 H26B 123(2) . . n
B35 B26 H26B 126(2) . . n
B30 B26 H26B 128(3) . . n
B27 B26 H26B 115(2) . . n
C25 B27 C31 100.4(3) . . y
C25 B27 B28 59.5(2) . . y
C31 B27 B28 104.8(3) . . y
C25 B27 B32 105.3(3) . . y
C31 B27 B32 58.8(2) . . y
B28 B27 B32 60.3(2) . . y
C25 B27 B26 58.2(2) . . y
C31 B27 B26 58.1(2) . . y
B28 B27 B26 108.5(3) . . y
B32 B27 B26 108.0(3) . . y
C25 B27 H27B 129(2) . . n
C31 B27 H27B 120(2) . . n
B28 B27 H27B 127(2) . . n
B32 B27 H27B 121(2) . . n
B26 B27 H27B 118(2) . . n
C25 B28 B27 57.7(2) . . y
C25 B28 B32 103.8(3) . . y
B27 B28 B32 60.2(2) . . y
C25 B28 B33 104.1(3) . . y
B27 B28 B33 108.1(3) . . y
B32 B28 B33 60.3(2) . . y
C25 B28 B29 58.3(2) . . y
B27 B28 B29 107.2(3) . . y
B32 B28 B29 107.9(3) . . y
B33 B28 B29 59.9(2) . . y
C25 B28 H28B 122(2) . . n
B27 B28 H28B 117(2) . . n
B32 B28 H28B 123(2) . . n
B33 B28 H28B 127(2) . . n
B29 B28 H28B 124(2) . . n
C25 B29 B30 58.9(3) . . y
C25 B29 B33 104.4(3) . . y
B30 B29 B33 108.4(3) . . y
C25 B29 B34 104.2(3) . . y
B30 B29 B34 59.6(3) . . y
B33 B29 B34 60.6(2) . . y
C25 B29 B28 58.6(2) . . y
B30 B29 B28 108.5(3) . . y
B33 B29 B28 60.0(2) . . y
B34 B29 B28 108.4(3) . . y
C25 B29 H29B 123(3) . . n
B30 B29 H29B 121(3) . . n
B33 B29 H29B 124(3) . . n
B34 B29 H29B 125(3) . . n
B28 B29 H29B 119(3) . . n
C25 B30 B26 58.1(2) . . y
C25 B30 B35 103.8(3) . . y
B26 B30 B35 59.7(3) . . y
C25 B30 B34 104.5(3) . . y
B26 B30 B34 108.0(3) . . y
B35 B30 B34 60.3(3) . . y
C25 B30 B29 58.4(3) . . y
B26 B30 B29 107.6(3) . . y
B35 B30 B29 108.3(3) . . y
B34 B30 B29 60.4(3) . . y
C25 B30 H30B 117(3) . . n
B26 B30 H30B 118(3) . . n
B35 B30 H30B 129(3) . . n
B34 B30 H30B 129(3) . . n
B29 B30 H30B 119(3) . . n
B26 C31 B27 63.6(2) . . y
B26 C31 B32 116.1(3) . . y
B27 C31 B32 63.0(2) . . y
B26 C31 B35 62.1(2) . . y
B27 C31 B35 115.3(3) . . y
B32 C31 B35 116.1(3) . . y
B26 C31 B36 114.8(3) . . y
B27 C31 B36 115.2(3) . . y
B32 C31 B36 63.2(2) . . y
B35 C31 B36 63.2(2) . . y
B26 C31 H31 120(3) . . n
B27 C31 H31 118(3) . . n
B32 C31 H31 114(3) . . n
B35 C31 H31 118(3) . . n
B36 C31 H31 115(3) . . n
C31 B32 B27 58.2(2) . . y
C31 B32 B28 103.7(3) . . y
B27 B32 B28 59.5(2) . . y
C31 B32 B36 58.5(2) . . y
B27 B32 B36 107.4(3) . . y
B28 B32 B36 107.6(3) . . y
C31 B32 B33 103.9(3) . . y
B27 B32 B33 107.4(3) . . y
B28 B32 B33 60.1(2) . . y
B36 B32 B33 59.6(2) . . y
C31 B32 H32B 120(2) . . n
B27 B32 H32B 121(2) . . n
B28 B32 H32B 128(2) . . n
B36 B32 H32B 119(2) . . n
B33 B32 H32B 127(2) . . n
N3 B33 B36 125.3(3) . . y
N3 B33 B29 117.8(3) . . y
B36 B33 B29 107.1(3) . . y
N3 B33 B28 120.9(3) . . y
B36 B33 B28 107.5(3) . . y
B29 B33 B28 60.1(2) . . y
N3 B33 B32 125.7(3) . . y
B36 B33 B32 60.0(2) . . y
B29 B33 B32 107.4(3) . . y
B28 B33 B32 59.6(2) . . y
N3 B33 B34 120.1(3) . . y
B36 B33 B34 59.4(2) . . y
B29 B33 B34 59.8(3) . . y
B28 B33 B34 107.9(3) . . y
B32 B33 B34 107.6(3) . . y
B30 B34 B36 108.0(3) . . y
B30 B34 B35 59.5(3) . . y
B36 B34 B35 60.6(2) . . y
B30 B34 B29 59.9(3) . . y
B36 B34 B29 107.2(3) . . y
B35 B34 B29 107.3(3) . . y
B30 B34 B33 107.9(3) . . y
B36 B34 B33 59.7(2) . . y
B35 B34 B33 108.2(3) . . y
B29 B34 B33 59.6(2) . . y
B30 B34 H34B 121(3) . . n
B36 B34 H34B 123(3) . . n
B35 B34 H34B 123(3) . . n
B29 B34 H34B 120(3) . . n
B33 B34 H34B 121(3) . . n
C31 B35 B26 58.5(2) . . y
C31 B35 B30 104.2(3) . . y
B26 B35 B30 60.1(3) . . y
C31 B35 B34 104.1(3) . . y
B26 B35 B34 108.2(3) . . y
B30 B35 B34 60.2(3) . . y
C31 B35 B36 58.4(2) . . y
B26 B35 B36 107.8(3) . . y
B30 B35 B36 107.7(3) . . y
B34 B35 B36 59.7(2) . . y
C31 B35 H35B 123(3) . . n
B26 B35 H35B 122(3) . . n
B30 B35 H35B 125(3) . . n
B34 B35 H35B 123(3) . . n
B36 B35 H35B 120(3) . . n
C31 B36 B34 104.1(3) . . y
C31 B36 B33 104.3(3) . . y
B34 B36 B33 60.9(2) . . y
C31 B36 B32 58.3(2) . . y
B34 B36 B32 109.0(3) . . y
B33 B36 B32 60.3(2) . . y
C31 B36 B35 58.4(2) . . y
B34 B36 B35 59.8(3) . . y
B33 B36 B35 108.5(3) . . y
B32 B36 B35 108.1(3) . . y
C31 B36 H36B 115(2) . . n
B34 B36 H36B 131(2) . . n
B33 B36 H36B 129(2) . . n
B32 B36 H36B 116(2) . . n
B35 B36 H36B 119(2) . . n
C6 N3 B33 127.7(3) . . y
C6 N3 H3 117(4) . . n
B33 N3 H3 115(4) . . n
O3 C6 N3 127.8(3) . . y
O3 C6 C8 117.9(3) . . y
N3 C6 C8 114.4(3) . . y
F7 C8 F8 109.1(5) . . y
F7 C8 F9 108.6(5) . . y
F8 C8 F9 105.3(5) . . y
F7 C8 C6 111.8(3) . . y
F8 C8 C6 109.8(3) . . y
F9 C8 C6 112.0(4) . . y
B41 C37 B38 114.6(3) . . y
B41 C37 B39 114.6(3) . . y
B38 C37 B39 63.2(3) . . y
B41 C37 B40 63.3(3) . . y
B38 C37 B40 115.5(3) . . y
B39 C37 B40 62.5(3) . . y
B41 C37 B42 62.7(3) . . y
B38 C37 B42 62.3(3) . . y
B39 C37 B42 114.6(3) . . y
B40 C37 B42 115.5(3) . . y
B41 C37 H37 119(4) . . n
B38 C37 H37 116(4) . . n
B39 C37 H37 117(4) . . n
B40 C37 H37 117(4) . . n
B42 C37 H37 118(4) . . n
C43 B38 C37 100.8(3) . . y
C43 B38 B47 58.9(3) . . y
C37 B38 B47 104.6(3) . . y
C43 B38 B42 104.3(3) . . y
C37 B38 B42 59.2(3) . . y
B47 B38 B42 59.5(3) . . y
C43 B38 B39 58.4(3) . . y
C37 B38 B39 58.5(3) . . y
B47 B38 B39 108.0(3) . . y
B42 B38 B39 108.1(3) . . y
C43 B38 H38B 119(3) . . n
C37 B38 H38B 128(3) . . n
B47 B38 H38B 123(3) . . n
B42 B38 H38B 130(3) . . n
B39 B38 H38B 115(3) . . n
C43 B39 C37 100.2(3) . . y
C43 B39 B44 59.8(3) . . y
C37 B39 B44 105.1(3) . . y
C43 B39 B40 105.6(3) . . y
C37 B39 B40 58.8(3) . . y
B44 B39 B40 60.7(3) . . y
C43 B39 B38 57.8(3) . . y
C37 B39 B38 58.3(3) . . y
B44 B39 B38 108.6(3) . . y
B40 B39 B38 108.4(4) . . y
C43 B39 H39B 122(3) . . n
C37 B39 H39B 124(3) . . n
B44 B39 H39B 127(3) . . n
B40 B39 H39B 128(3) . . n
B38 B39 H39B 113(3) . . n
C37 B40 B39 58.6(3) . . y
C37 B40 B45 104.0(3) . . y
B39 B40 B45 107.6(3) . . y
C37 B40 B41 58.1(3) . . y
B39 B40 B41 107.2(3) . . y
B45 B40 B41 59.4(2) . . y
C37 B40 B44 104.1(3) . . y
B39 B40 B44 59.5(3) . . y
B45 B40 B44 60.2(2) . . y
B41 B40 B44 107.2(3) . . y
C37 B40 H40B 120(3) . . n
B39 B40 H40B 124(3) . . n
B45 B40 H40B 124(3) . . n
B41 B40 H40B 117(3) . . n
B44 B40 H40B 129(3) . . n
C37 B41 B46 104.8(3) . . y
C37 B41 B45 104.8(3) . . y
B46 B41 B45 60.7(2) . . y
C37 B41 B42 59.0(3) . . y
B46 B41 B42 59.9(3) . . y
B45 B41 B42 108.8(3) . . y
C37 B41 B40 58.6(3) . . y
B46 B41 B40 108.6(3) . . y
B45 B41 B40 60.1(2) . . y
B42 B41 B40 108.6(3) . . y
C37 B41 H41B 118(3) . . n
B46 B41 H41B 129(3) . . n
B45 B41 H41B 125(3) . . n
B42 B41 H41B 122(3) . . n
B40 B41 H41B 116(3) . . n
C37 B42 B47 104.6(3) . . y
C37 B42 B46 103.9(3) . . y
B47 B42 B46 60.5(3) . . y
C37 B42 B38 58.5(3) . . y
B47 B42 B38 60.2(3) . . y
B46 B42 B38 108.2(3) . . y
C37 B42 B41 58.2(3) . . y
B47 B42 B41 108.2(3) . . y
B46 B42 B41 59.6(3) . . y
B38 B42 B41 107.7(3) . . y
C37 B42 H42B 120(3) . . n
B47 B42 H42B 126(2) . . n
B46 B42 H42B 127(3) . . n
B38 B42 H42B 119(3) . . n
B41 B42 H42B 120(2) . . n
B38 C43 B39 63.8(3) . . y
B38 C43 B47 63.0(3) . . y
B39 C43 B47 115.9(3) . . y
B38 C43 B48 115.4(3) . . y
B39 C43 B48 114.2(3) . . y
B47 C43 B48 63.3(3) . . y
B38 C43 B44 115.7(3) . . y
B39 C43 B44 62.2(3) . . y
B47 C43 B44 115.5(3) . . y
B48 C43 B44 62.4(2) . . y
B38 C43 H43 117(3) . . n
B39 C43 H43 116(3) . . n
B47 C43 H43 118(3) . . n
B48 C43 H43 119(3) . . n
B44 C43 H43 117(3) . . n
C43 B44 B39 58.0(3) . . y
C43 B44 B48 58.2(2) . . y
B39 B44 B48 107.2(3) . . y
C43 B44 B40 103.5(3) . . y
B39 B44 B40 59.7(3) . . y
B48 B44 B40 107.6(3) . . y
C43 B44 B45 103.9(3) . . y
B39 B44 B45 107.4(3) . . y
B48 B44 B45 60.2(2) . . y
B40 B44 B45 59.7(2) . . y
C43 B44 H44B 115(3) . . n
B39 B44 H44B 122(3) . . n
B48 B44 H44B 114(3) . . n
B40 B44 H44B 133(3) . . n
B45 B44 H44B 128(3) . . n
N4 B45 B41 121.5(3) . . y
N4 B45 B40 124.7(3) . . y
B41 B45 B40 60.5(3) . . y
N4 B45 B46 118.8(3) . . y
B41 B45 B46 59.4(3) . . y
B40 B45 B46 107.9(3) . . y
N4 B45 B48 120.8(3) . . y
B41 B45 B48 106.7(3) . . y
B40 B45 B48 107.4(3) . . y
B46 B45 B48 59.3(2) . . y
N4 B45 B44 124.2(3) . . y
B41 B45 B44 107.9(3) . . y
B40 B45 B44 60.1(3) . . y
B46 B45 B44 107.3(3) . . y
B48 B45 B44 59.6(2) . . y
B41 B46 B48 108.0(3) . . y
B41 B46 B42 60.5(3) . . y
B48 B46 B42 107.9(3) . . y
B41 B46 B47 108.0(3) . . y
B48 B46 B47 60.4(3) . . y
B42 B46 B47 59.3(3) . . y
B41 B46 B45 59.9(2) . . y
B48 B46 B45 60.5(2) . . y
B42 B46 B45 108.6(3) . . y
B47 B46 B45 109.0(3) . . y
B41 B46 H46B 124(3) . . n
B48 B46 H46B 119(3) . . n
B42 B46 H46B 125(3) . . n
B47 B46 H46B 121(3) . . n
B45 B46 H46B 119(3) . . n
C43 B47 B42 104.4(3) . . y
C43 B47 B38 58.1(3) . . y
B42 B47 B38 60.3(3) . . y
C43 B47 B46 104.1(3) . . y
B42 B47 B46 60.1(3) . . y
B38 B47 B46 108.0(3) . . y
C43 B47 B48 58.6(2) . . y
B42 B47 B48 107.8(3) . . y
B38 B47 B48 107.5(3) . . y
B46 B47 B48 59.6(2) . . y
C43 B47 H47B 122(3) . . n
B42 B47 H47B 122(3) . . n
B38 B47 H47B 116(3) . . n
B46 B47 H47B 128(3) . . n
B48 B47 H47B 125(3) . . n
C43 B48 B46 104.1(3) . . y
C43 B48 B44 59.4(2) . . y
B46 B48 B44 108.6(3) . . y
C43 B48 B47 58.2(2) . . y
B46 B48 B47 60.0(3) . . y
B44 B48 B47 108.8(3) . . y
C43 B48 B45 104.9(3) . . y
B46 B48 B45 60.2(2) . . y
B44 B48 B45 60.3(2) . . y
B47 B48 B45 108.4(3) . . y
C43 B48 H48B 121(2) . . n
B46 B48 H48B 128(2) . . n
B44 B48 H48B 116(2) . . n
B47 B48 H48B 124(2) . . n
B45 B48 H48B 123(2) . . n
C9 N4 B45 124.6(3) . . y
C9 N4 H4 118(4) . . n
B45 N4 H4 118(4) . . n
O4 C9 N4 126.5(3) . . y
O4 C9 C10 117.1(3) . . y
N4 C9 C10 116.4(3) . . y
F11 C10 F12 107.1(5) . . y
F11 C10 F10 106.4(5) . . y
F12 C10 F10 107.9(5) . . y
F11 C10 C9 111.2(4) . . y
F12 C10 C9 110.6(4) . . y
F10 C10 C9 113.3(3) . . y

loop_
_geom_bond_atom_site_label_1
_geom_bond_atom_site_label_2
_geom_bond_distance
_geom_bond_site_symmetry_2
_geom_bond_publ_flag
C1 B3 1.697(6) . y
C1 B6 1.703(7) . y
C1 B5 1.710(6) . y
C1 B2 1.712(6) . y
C1 B4 1.727(6) . y
C1 H1 1.06(5) . n
B2 C7 1.698(7) . y
B2 B6 1.735(8) . y
B2 B11 1.752(7) . y
B2 B3 1.776(7) . y
B2 H2B 1.09(6) . n
B3 C7 1.692(6) . y
B3 B4 1.756(6) . y
B3 B8 1.771(6) . y
B3 H3B 1.04(5) . n
B4 B5 1.764(6) . y
B4 B8 1.773(6) . y
B4 B9 1.778(5) . y
B4 H4B 1.09(5) . n
B5 B6 1.760(7) . y
B5 B10 1.778(8) . y
B5 B9 1.788(6) . y
B5 H5B 1.00(8) . n
B6 B11 1.727(11) . y
B6 B10 1.751(8) . y
B6 H6B 0.80(7) . n
C7 B11 1.698(9) . y
C7 B12 1.716(6) . y
C7 B8 1.724(6) . y
C7 H7 1.05(5) . n
B8 B12 1.770(6) . y
B8 B9 1.781(6) . y
B8 H8B 1.13(6) . n
B9 N1 1.503(4) . y
B9 B10 1.774(6) . y
B9 B12 1.777(6) . y
B10 B11 1.775(9) . y
B10 B12 1.788(10) . y
B10 H10B 1.06(4) . n
B11 B12 1.773(8) . y
B11 H11B 1.01(6) . n
B12 H12B 1.10(6) . n
N1 C2 1.331(4) . y
N1 H1A 0.85(5) . n
C2 O1 1.223(4) . y
C2 C3 1.543(5) . y
C3 F2 1.326(4) . y
C3 F3 1.327(4) . y
C3 F1 1.331(4) . y
C13 B15 1.696(7) . y
C13 B14 1.696(6) . y
C13 B18 1.705(7) . y
C13 B16 1.718(6) . y
C13 B17 1.733(6) . y
C13 H13 1.03(6) . n
B14 C19 1.703(6) . y
B14 B18 1.746(6) . y
B14 B23 1.750(7) . y
B14 B15 1.760(6) . y
B14 H14B 1.03(6) . n
B15 C19 1.683(7) . y
B15 B20 1.757(7) . y
B15 B16 1.766(6) . y
B15 H15B 1.06(7) . n
B16 B20 1.752(6) . y
B16 B21 1.782(6) . y
B16 B17 1.782(6) . y
B16 H16B 1.08(5) . n
B17 B21 1.777(5) . y
B17 B18 1.779(6) . y
B17 B22 1.785(7) . y
B17 H17B 1.02(4) . n
B18 B23 1.727(8) . y
B18 B22 1.772(7) . y
B18 H18B 0.96(5) . n
C19 B23 1.706(6) . y
C19 B20 1.710(6) . y
C19 B24 1.719(6) . y
C19 H19 1.05(6) . n
B20 B21 1.777(6) . y
B20 B24 1.786(7) . y
B20 H20B 0.96(5) . n
B21 N2 1.487(5) . y
B21 B24 1.788(5) . y
B21 B22 1.793(6) . y
B22 B23 1.757(6) . y
B22 B24 1.773(7) . y
B22 H22B 1.00(5) . n
B23 B24 1.766(7) . y
B23 H23B 1.01(6) . n
B24 H24B 1.03(6) . n
N2 C4 1.332(4) . y
N2 H2 0.83(5) . n
C4 O2 1.210(4) . y
C4 C5 1.543(5) . y
C5 F5 1.303(6) . y
C5 F6 1.356(6) . y
C5 F4 1.387(6) . y
C25 B27 1.676(6) . y
C25 B26 1.686(6) . y
C25 B29 1.705(6) . y
C25 B28 1.709(6) . y
C25 B30 1.713(6) . y
C25 H25 0.99(5) . n
B26 C31 1.690(6) . y
B26 B35 1.753(6) . y
B26 B30 1.761(7) . y
B26 B27 1.783(6) . y
B26 H26B 1.08(4) . n
B27 C31 1.693(5) . y
B27 B28 1.763(6) . y
B27 B32 1.774(6) . y
B27 H27B 1.10(4) . n
B28 B32 1.777(5) . y
B28 B33 1.786(5) . y
B28 B29 1.786(6) . y
B28 H28B 1.12(4) . n
B29 B30 1.778(7) . y
B29 B33 1.783(5) . y
B29 B34 1.786(7) . y
B29 H29B 1.13(5) . n
B30 B35 1.761(8) . y
B30 B34 1.772(6) . y
B30 H30B 1.06(5) . n
C31 B32 1.702(5) . y
C31 B35 1.706(6) . y
C31 B36 1.706(6) . y
C31 H31 1.04(5) . n
B32 B36 1.785(6) . y
B32 B33 1.790(5) . y
B32 H32B 1.09(4) . n
B33 N3 1.500(5) . y
B33 B36 1.778(5) . y
B33 B34 1.799(5) . y
B34 B36 1.772(6) . y
B34 B35 1.774(7) . y
B34 H34B 1.07(6) . n
B35 B36 1.788(6) . y
B35 H35B 1.10(5) . n
B36 H36B 1.11(4) . n
N3 C6 1.323(4) . y
N3 H3 0.77(5) . n
C6 O3 1.225(4) . y
C6 C8 1.551(4) . y
C8 F7 1.323(6) . y
C8 F8 1.338(6) . y
C8 F9 1.344(6) . y
C37 B41 1.698(7) . y
C37 B38 1.701(6) . y
C37 B39 1.703(8) . y
C37 B40 1.706(6) . y
C37 B42 1.713(7) . y
C37 H37 0.91(6) . n
B38 C43 1.681(6) . y
B38 B47 1.764(7) . y
B38 B42 1.766(7) . y
B38 B39 1.784(7) . y
B38 H38B 1.08(6) . n
B39 C43 1.692(7) . y
B39 B44 1.765(7) . y
B39 B40 1.769(7) . y
B39 H39B 1.06(6) . n
B40 B45 1.780(6) . y
B40 B41 1.786(7) . y
B40 B44 1.787(7) . y
B40 H40B 1.07(5) . n
B41 B46 1.760(7) . y
B41 B45 1.768(5) . y
B41 B42 1.776(6) . y
B41 H41B 0.98(5) . n
B42 B47 1.751(7) . y
B42 B46 1.766(7) . y
B42 H42B 1.10(5) . n
C43 B47 1.694(6) . y
C43 B48 1.702(5) . y
C43 B44 1.724(6) . y
C43 H43 0.90(6) . n
B44 B48 1.776(6) . y
B44 B45 1.788(5) . y
B44 H44B 1.01(6) . n
B45 N4 1.491(4) . y
B45 B46 1.782(5) . y
B45 B48 1.786(5) . y
B46 B48 1.766(6) . y
B46 B47 1.773(6) . y
B46 H46B 1.17(5) . n
B47 B48 1.781(7) . y
B47 H47B 1.04(5) . n
B48 H48B 1.09(4) . n
N4 C9 1.325(4) . y
N4 H4 0.82(6) . n
C9 O4 1.219(5) . y
C9 C10 1.538(5) . y
C10 F11 1.305(6) . y
C10 F12 1.320(7) . y
C10 F10 1.366(6) . y

loop_
_geom_torsion_atom_site_label_1
_geom_torsion_atom_site_label_2
_geom_torsion_atom_site_label_3
_geom_torsion_atom_site_label_4
_geom_torsion
_geom_torsion_site_symmetry_1
_geom_torsion_site_symmetry_2
_geom_torsion_site_symmetry_3
_geom_torsion_site_symmetry_4
_geom_torsion_publ_flag
B12 B9 N1 C2 107.1(4) . . . . y
B24 B21 N2 C4 20.6(6) . . . . y
B48 B45 N4 C9 93.2(4) . . . . y
B36 B33 N3 C6 50.6(5) . . . . y
B9 N1 C2 O1 1.5(6) . . . . y
B21 N2 C4 O2 -4.7(6) . . . . y
B33 N3 C6 O3 2.5(6) . . . . y
B45 N4 C9 O4 1.5(6) . . . . y
